data_7019561
loop_
_publ_author_name
'Deacon, Glen B.'
'Forsyth, Craig M.'
'Junk, Peter C.'
'Kelly, Rory P.'
'Urbatsch, Aron'
'Wang, Jun'

_publ_section_title
;
 The effects of light lanthanoid elements (La, Ce, Nd) on (Ar)CF-Ln
 coordination and C-F activation in
 N,N-dialkyl-N'-2,3,5,6-tetrafluorophenylethane-1,2-diaminate complexes.
;
_journal_issue 28
_journal_name_full 'Dalton transactions (Cambridge, England : 2003)'
_journal_page_first 8624
_journal_page_last 8634
_journal_paper_doi 10.1039/c2dt30604b
_journal_volume 41
_journal_year 2012
_chemical_formula_moiety 'C48 H56 F18 N8 Nd2, C6 H14'
_chemical_formula_sum 'C54 H70 F18 N8 Nd2'
_chemical_formula_weight 1461.66
_chemical_name_common
;
tetrakis(N,N-dimethyl-N'-(2,3,5,6-
tetrafluorophenyl)ethylenediamine -F,N,N')-bis-fluoro-neodymium(iii)
hexane solvate
;
_chemical_name_systematic
;
tetrakis(N,N-dimethyl-N'-(2,3,5,6-tetrafluorophenyl)ethylenediamine
-F,N,N')-bis-fluoro-neodymium(iii) hexane solvate
;
_space_group_IT_number 61
_symmetry_cell_setting orthorhombic
_symmetry_space_group_name_Hall '-P 2ac 2ab'
_symmetry_space_group_name_H-M 'P b c a'
_atom_sites_solution_hydrogens geom
_atom_sites_solution_primary direct
_atom_sites_solution_secondary difmap
_audit_creation_method SHELXL-97
_cell_angle_alpha 90.00
_cell_angle_beta 90.00
_cell_angle_gamma 90.00
_cell_formula_units_Z 8
_cell_length_a 18.5793(5)
_cell_length_b 22.1566(6)
_cell_length_c 28.3427(7)
_cell_measurement_reflns_used 106787
_cell_measurement_temperature 123(1)
_cell_measurement_theta_max 30.52
_cell_measurement_theta_min 1.60
_cell_volume 11667.4(5)
_computing_cell_refinement 'Bruker Apex2 v2.0 (Bruker AXS, 2005)'
_computing_data_collection 'Bruker Apex2 v2.0 (Bruker AXS, 2005)'
_computing_data_reduction 'Bruker Apex2 v2.0 (Bruker AXS, 2005)'
_computing_molecular_graphics 'X-Seed (Barbour, 2001)'
_computing_publication_material 'CIFTAB (Sheldrick, 1997)'
_computing_structure_refinement 'SHELXL-97 (Sheldrick, 1997)'
_computing_structure_solution 'SHELXS-97 (Sheldrick, 1990)'
_diffrn_ambient_temperature 123(1)
_diffrn_measured_fraction_theta_full 0.999
_diffrn_measured_fraction_theta_max 0.999
_diffrn_measurement_device_type 'Bruker X8 Apex II CCD'
_diffrn_measurement_method 'phi and omega scans'
_diffrn_radiation_monochromator graphite
_diffrn_radiation_source 'fine-focus sealed tube'
_diffrn_radiation_type MoK\a
_diffrn_radiation_wavelength 0.71073
_diffrn_reflns_av_R_equivalents 0.0429
_diffrn_reflns_av_sigmaI/netI 0.0304
_diffrn_reflns_limit_h_max 24
_diffrn_reflns_limit_h_min -15
_diffrn_reflns_limit_k_max 28
_diffrn_reflns_limit_k_min -28
_diffrn_reflns_limit_l_max 36
_diffrn_reflns_limit_l_min -32
_diffrn_reflns_number 86431
_diffrn_reflns_theta_full 27.50
_diffrn_reflns_theta_max 27.50
_diffrn_reflns_theta_min 1.60
_exptl_absorpt_coefficient_mu 1.856
_exptl_absorpt_correction_T_max 0.8361
_exptl_absorpt_correction_T_min 0.6059
_exptl_absorpt_correction_type multi-scan
_exptl_absorpt_process_details SADABS
_exptl_crystal_colour 'light blue'
_exptl_crystal_density_diffrn 1.566
_exptl_crystal_density_method 'not measured'
_exptl_crystal_description rhombus
_exptl_crystal_F_000 5456
_exptl_crystal_size_max 0.30
_exptl_crystal_size_mid 0.20
_exptl_crystal_size_min 0.10
_platon_squeeze_details
;
Spek, A.L. (1990), Acta Cryst. A46, C-34
;
_refine_diff_density_max 0.816
_refine_diff_density_min -0.619
_refine_diff_density_rms 0.090
_refine_ls_extinction_expression Fc^*^=kFc[1+0.001xFc^2^\l^3^/sin(2\q)]^-1/4^
_refine_ls_extinction_method SHELXL
_refine_ls_goodness_of_fit_ref 1.143
_refine_ls_hydrogen_treatment constr
_refine_ls_matrix_type full
_refine_ls_number_parameters 693
_refine_ls_number_reflns 13405
_refine_ls_number_restraints 0
_refine_ls_restrained_S_all 1.143
_refine_ls_R_factor_all 0.0390
_refine_ls_R_factor_gt 0.0290
_refine_ls_shift/su_max 0.001
_refine_ls_shift/su_mean 0.000
_refine_ls_structure_factor_coef Fsqd
_refine_ls_weighting_details 'calc w=1/[\s^2^(Fo^2^)+(0.2000P)^2^+0.0000P] where P=(Fo^2^+2Fc^2^)/3'
_refine_ls_weighting_scheme calc
_refine_ls_wR_factor_gt 0.0723
_refine_ls_wR_factor_ref 0.0757
_reflns_number_gt 10761
_reflns_number_total 13405
_reflns_threshold_expression >2sigma(I)
_cod_data_source_file c2dt30604b.txt
_cod_data_source_block '[Nd(p-HC6F4NC2H4NEt2)2F]2.C6H14.CIF'
_cod_depositor_comments
;
The following automatic conversions were performed:

'_exptl_absorpt_correction_type' value 'Multi-scan' changed to
'multi-scan' according to
/home/saulius/struct/CIF-dictionaries/cif_core.dic dictionary named
'cif_core.dic' version 2.4.1 from 2010-06-29.

Automatic conversion script
Id: cif_fix_values 1891 2012-01-12 08:04:46Z andrius 
;
_cod_database_code 7019561

loop_
_symmetry_equiv_pos_as_xyz
'x, y, z'
'-x+1/2, -y, z+1/2'
'x+1/2, -y+1/2, -z'
'-x, y+1/2, -z+1/2'
'-x, -y, -z'
'x-1/2, y, -z-1/2'
'-x-1/2, y-1/2, z'
'x, -y-1/2, z-1/2'

loop_
_atom_site_label
_atom_site_type_symbol
_atom_site_fract_x
_atom_site_fract_y
_atom_site_fract_z
_atom_site_U_iso_or_equiv
_atom_site_adp_type
_atom_site_occupancy
_atom_site_symmetry_multiplicity
_atom_site_calc_flag
_atom_site_refinement_flags
Nd1 Nd 0.538574(8) 0.316629(6) 0.156358(5) 0.01828(4) Uani 1 1 d .
F1 F 0.50176(8) 0.30072(7) 0.24607(5) 0.0268(3) Uani 1 1 d .
N1 N 0.61357(11) 0.36293(10) 0.21643(7) 0.0240(5) Uani 1 1 d .
C1 C 0.59940(14) 0.36397(12) 0.26352(9) 0.0243(6) Uani 1 1 d .
Nd2 Nd 0.429001(8) 0.171283(6) 0.153046(5) 0.01905(4) Uani 1 1 d .
F2 F 0.45946(10) 0.29523(8) 0.33641(6) 0.0386(4) Uani 1 1 d .
N2 N 0.68223(12) 0.30124(10) 0.14171(7) 0.0240(5) Uani 1 1 d .
C2 C 0.63600(15) 0.39338(13) 0.30040(10) 0.0291(6) Uani 1 1 d .
F3 F 0.65453(10) 0.41854(9) 0.37916(6) 0.0488(5) Uani 1 1 d .
N3 N 0.53654(12) 0.37870(10) 0.08628(8) 0.0255(5) Uani 1 1 d .
C3 C 0.61541(16) 0.38818(14) 0.34668(10) 0.0337(7) Uani 1 1 d .
F4 F 0.69302(10) 0.43003(8) 0.29103(6) 0.0451(5) Uani 1 1 d .
N4 N 0.45354(12) 0.41279(10) 0.16589(8) 0.0235(5) Uani 1 1 d .
C4 C 0.55677(16) 0.35577(14) 0.36129(10) 0.0323(7) Uani 1 1 d .
H4 H 0.5434 0.3529 0.3936 0.039 Uiso 1 1 calc R
F5 F 0.55055(8) 0.26182(7) 0.07409(5) 0.0281(4) Uani 1 1 d .
N5 N 0.43414(12) 0.11457(10) 0.07974(8) 0.0270(5) Uani 1 1 d .
C5 C 0.51843(16) 0.32751(13) 0.32576(10) 0.0284(6) Uani 1 1 d .
F6 F 0.57192(10) 0.20874(8) -0.01012(6) 0.0436(5) Uani 1 1 d .
N6 N 0.51888(12) 0.07738(10) 0.15751(8) 0.0251(5) Uani 1 1 d .
C6 C 0.53976(15) 0.33140(12) 0.28008(10) 0.0252(6) Uani 1 1 d .
F7 F 0.55961(11) 0.39878(10) -0.08324(6) 0.0563(6) Uani 1 1 d .
N8 N 0.28462(12) 0.18396(10) 0.14038(8) 0.0244(5) Uani 1 1 d .
C7 C 0.68521(15) 0.38380(13) 0.20231(9) 0.0298(6) Uani 1 1 d .
H7A H 0.7220 0.3661 0.2235 0.036 Uiso 1 1 calc R
H7B H 0.6878 0.4283 0.2051 0.036 Uiso 1 1 calc R
F8 F 0.54108(11) 0.45124(9) -0.00268(6) 0.0518(5) Uani 1 1 d .
N7 N 0.35635(12) 0.11573(10) 0.20950(8) 0.0252(5) Uani 1 1 d .
C8 C 0.70038(15) 0.36518(13) 0.15169(9) 0.0284(6) Uani 1 1 d .
H8A H 0.6723 0.3914 0.1302 0.034 Uiso 1 1 calc R
H8B H 0.7521 0.3718 0.1449 0.034 Uiso 1 1 calc R
F9 F 0.54261(8) 0.21380(7) 0.16126(5) 0.0227(3) Uani 1 1 d .
C9 C 0.71250(15) 0.25814(13) 0.17744(10) 0.0307(6) Uani 1 1 d .
F10 F 0.42445(8) 0.27413(7) 0.16220(5) 0.0225(3) Uani 1 1 d .
C10 C 0.79424(16) 0.25737(15) 0.18080(11) 0.0412(8) Uani 1 1 d .
H10A H 0.8145 0.2418 0.1513 0.062 Uiso 1 1 calc R
H10B H 0.8090 0.2314 0.2070 0.062 Uiso 1 1 calc R
H10C H 0.8119 0.2985 0.1862 0.062 Uiso 1 1 calc R
F11 F 0.41252(8) 0.23165(7) 0.07453(5) 0.0281(4) Uani 1 1 d .
C11 C 0.70892(16) 0.28895(14) 0.09273(10) 0.0346(7) Uani 1 1 d .
F12 F 0.38771(10) 0.29146(8) -0.00602(6) 0.0421(4) Uani 1 1 d .
C12 C 0.70450(18) 0.22225(15) 0.07866(11) 0.0482(9) Uani 1 1 d .
H12A H 0.7392 0.1989 0.0972 0.072 Uiso 1 1 calc R
H12B H 0.7156 0.2181 0.0450 0.072 Uiso 1 1 calc R
H12C H 0.6558 0.2071 0.0847 0.072 Uiso 1 1 calc R
F13 F 0.41032(11) 0.10975(9) -0.09045(6) 0.0535(5) Uani 1 1 d .
C13 C 0.54425(14) 0.35874(13) 0.04125(9) 0.0271(6) Uani 1 1 d .
F14 F 0.43586(12) 0.05004(9) -0.01291(6) 0.0525(5) Uani 1 1 d .
C14 C 0.55307(15) 0.29673(13) 0.03401(9) 0.0271(6) Uani 1 1 d .
F15 F 0.46281(8) 0.18006(7) 0.24373(5) 0.0289(4) Uani 1 1 d .
C15 C 0.56359(16) 0.26872(15) -0.00883(10) 0.0351(7) Uani 1 1 d .
F16 F 0.50627(10) 0.17601(8) 0.33403(6) 0.0410(5) Uani 1 1 d .
C16 C 0.56482(16) 0.30177(16) -0.04995(11) 0.0400(8) Uani 1 1 d .
H16 H 0.5710 0.2835 -0.0800 0.048 Uiso 1 1 calc R
F17 F 0.32125(10) 0.03693(9) 0.36667(7) 0.0553(5) Uani 1 1 d .
C17 C 0.55660(16) 0.36244(17) -0.04451(10) 0.0392(8) Uani 1 1 d .
F18 F 0.28019(9) 0.03761(8) 0.27852(6) 0.0436(5) Uani 1 1 d .
C18 C 0.54641(16) 0.39085(14) -0.00170(10) 0.0337(7) Uani 1 1 d .
C19 C 0.51987(15) 0.44275(12) 0.09285(9) 0.0284(6) Uani 1 1 d .
H19A H 0.4772 0.4536 0.0737 0.034 Uiso 1 1 calc R
H19B H 0.5609 0.4676 0.0820 0.034 Uiso 1 1 calc R
C20 C 0.50515(15) 0.45556(12) 0.14400(9) 0.0269(6) Uani 1 1 d .
H20A H 0.5511 0.4539 0.1616 0.032 Uiso 1 1 calc R
H20B H 0.4858 0.4970 0.1470 0.032 Uiso 1 1 calc R
C21 C 0.44076(15) 0.43302(13) 0.21533(10) 0.0292(6) Uani 1 1 d .
H21A H 0.4267 0.4761 0.2149 0.035 Uiso 1 1 calc R
H21B H 0.4864 0.4297 0.2332 0.035 Uiso 1 1 calc R
C22 C 0.38274(16) 0.39715(14) 0.24111(10) 0.0368(7) Uani 1 1 d .
H22A H 0.3353 0.4087 0.2290 0.055 Uiso 1 1 calc R
H22B H 0.3852 0.4058 0.2750 0.055 Uiso 1 1 calc R
H22C H 0.3905 0.3539 0.2359 0.055 Uiso 1 1 calc R
C23 C 0.38527(14) 0.40896(13) 0.13859(10) 0.0286(6) Uani 1 1 d .
H23A H 0.3542 0.3779 0.1533 0.034 Uiso 1 1 calc R
H23B H 0.3967 0.3953 0.1062 0.034 Uiso 1 1 calc R
C24 C 0.34274(17) 0.46787(14) 0.13544(11) 0.0392(7) Uani 1 1 d .
H24A H 0.3289 0.4809 0.1672 0.059 Uiso 1 1 calc R
H24B H 0.2994 0.4615 0.1164 0.059 Uiso 1 1 calc R
H24C H 0.3727 0.4990 0.1207 0.059 Uiso 1 1 calc R
C25 C 0.42453(14) 0.13818(13) 0.03601(9) 0.0273(6) Uani 1 1 d .
C26 C 0.41165(14) 0.20081(13) 0.03228(9) 0.0275(6) Uani 1 1 d .
C27 C 0.39896(16) 0.23143(14) -0.00822(10) 0.0334(7) Uani 1 1 d .
C28 C 0.39927(16) 0.20225(16) -0.05122(10) 0.0384(8) Uani 1 1 d .
H28 H 0.3915 0.2231 -0.0801 0.046 Uiso 1 1 calc R
C29 C 0.41140(17) 0.14193(16) -0.04962(10) 0.0384(8) Uani 1 1 d .
C30 C 0.42473(16) 0.11022(14) -0.00843(10) 0.0340(7) Uani 1 1 d .
C31 C 0.45528(16) 0.05101(12) 0.08280(10) 0.0317(7) Uani 1 1 d .
H31A H 0.4986 0.0441 0.0632 0.038 Uiso 1 1 calc R
H31B H 0.4160 0.0253 0.0704 0.038 Uiso 1 1 calc R
C32 C 0.47117(15) 0.03371(12) 0.13350(10) 0.0290(6) Uani 1 1 d .
H32A H 0.4253 0.0309 0.1511 0.035 Uiso 1 1 calc R
H32B H 0.4941 -0.0066 0.1340 0.035 Uiso 1 1 calc R
C33 C 0.58683(15) 0.08803(13) 0.13077(11) 0.0320(7) Uani 1 1 d .
H33A H 0.6148 0.1197 0.1473 0.038 Uiso 1 1 calc R
H33B H 0.5742 0.1040 0.0992 0.038 Uiso 1 1 calc R
C34 C 0.63517(17) 0.03290(14) 0.12426(13) 0.0471(9) Uani 1 1 d .
H34A H 0.6486 0.0168 0.1552 0.071 Uiso 1 1 calc R
H34B H 0.6787 0.0446 0.1070 0.071 Uiso 1 1 calc R
H34C H 0.6092 0.0019 0.1064 0.071 Uiso 1 1 calc R
C35 C 0.53406(15) 0.05403(12) 0.20557(10) 0.0293(6) Uani 1 1 d .
H35A H 0.5520 0.0121 0.2029 0.035 Uiso 1 1 calc R
H35B H 0.4884 0.0528 0.2236 0.035 Uiso 1 1 calc R
C36 C 0.58872(17) 0.09107(13) 0.23327(11) 0.0375(7) Uani 1 1 d .
H36A H 0.6373 0.0823 0.2216 0.056 Uiso 1 1 calc R
H36B H 0.5856 0.0806 0.2668 0.056 Uiso 1 1 calc R
H36C H 0.5784 0.1341 0.2292 0.056 Uiso 1 1 calc R
C37 C 0.37003(14) 0.11002(12) 0.25622(9) 0.0245(6) Uani 1 1 d .
C38 C 0.42745(14) 0.14318(12) 0.27510(9) 0.0257(6) Uani 1 1 d .
C39 C 0.44944(15) 0.14224(14) 0.32112(10) 0.0304(7) Uani 1 1 d .
C40 C 0.41306(17) 0.10723(15) 0.35404(10) 0.0376(8) Uani 1 1 d .
H40 H 0.4264 0.1064 0.3864 0.045 Uiso 1 1 calc R
C41 C 0.35704(17) 0.07417(15) 0.33690(11) 0.0367(7) Uani 1 1 d .
C42 C 0.33517(15) 0.07424(13) 0.29044(10) 0.0315(7) Uani 1 1 d .
C43 C 0.28621(15) 0.09301(12) 0.19270(10) 0.0298(6) Uani 1 1 d .
H43A H 0.2479 0.1051 0.2150 0.036 Uiso 1 1 calc R
H43B H 0.2873 0.0484 0.1912 0.036 Uiso 1 1 calc R
C44 C 0.27011(15) 0.11834(12) 0.14427(9) 0.0283(6) Uani 1 1 d .
H44A H 0.2997 0.0967 0.1206 0.034 Uiso 1 1 calc R
H44B H 0.2189 0.1108 0.1367 0.034 Uiso 1 1 calc R
C45 C 0.25122(15) 0.21892(13) 0.17938(10) 0.0294(6) Uani 1 1 d .
H45A H 0.2655 0.2617 0.1759 0.035 Uiso 1 1 calc R
H45B H 0.2715 0.2043 0.2096 0.035 Uiso 1 1 calc R
C46 C 0.16994(16) 0.21610(14) 0.18269(11) 0.0381(7) Uani 1 1 d .
H46A H 0.1487 0.2356 0.1549 0.057 Uiso 1 1 calc R
H46B H 0.1540 0.2371 0.2113 0.057 Uiso 1 1 calc R
H46C H 0.1545 0.1738 0.1840 0.057 Uiso 1 1 calc R
C47 C 0.25662(15) 0.20415(14) 0.09420(10) 0.0335(7) Uani 1 1 d .
H47A H 0.2060 0.1908 0.0914 0.040 Uiso 1 1 calc R
H47B H 0.2843 0.1836 0.0691 0.040 Uiso 1 1 calc R
C48 C 0.25947(18) 0.27160(14) 0.08521(11) 0.0448(8) Uani 1 1 d .
H48A H 0.2205 0.2915 0.1026 0.067 Uiso 1 1 calc R
H48B H 0.2538 0.2794 0.0514 0.067 Uiso 1 1 calc R
H48C H 0.3059 0.2875 0.0959 0.067 Uiso 1 1 calc R

loop_
_atom_site_aniso_label
_atom_site_aniso_U_11
_atom_site_aniso_U_22
_atom_site_aniso_U_33
_atom_site_aniso_U_23
_atom_site_aniso_U_13
_atom_site_aniso_U_12
Nd1 0.01757(8) 0.01763(8) 0.01965(8) -0.00076(5) 0.00054(5) -0.00142(5)
F1 0.0254(9) 0.0314(9) 0.0235(8) -0.0043(6) -0.0002(6) -0.0070(7)
N1 0.0222(12) 0.0249(12) 0.0250(12) -0.0033(9) 0.0005(9) -0.0023(10)
C1 0.0228(14) 0.0222(14) 0.0279(14) -0.0041(11) -0.0030(11) 0.0035(11)
Nd2 0.01833(8) 0.01793(8) 0.02091(8) 0.00017(5) -0.00142(5) -0.00178(5)
F2 0.0368(10) 0.0487(11) 0.0301(9) -0.0030(8) 0.0088(7) -0.0059(9)
N2 0.0188(12) 0.0299(13) 0.0235(12) -0.0034(9) 0.0022(9) 0.0014(10)
C2 0.0239(15) 0.0302(16) 0.0331(16) -0.0065(12) -0.0044(12) -0.0016(12)
F3 0.0430(11) 0.0675(13) 0.0359(10) -0.0218(9) -0.0130(8) -0.0004(10)
N3 0.0250(12) 0.0251(12) 0.0264(12) 0.0027(10) -0.0003(9) 0.0017(10)
C3 0.0312(17) 0.0409(18) 0.0290(16) -0.0158(13) -0.0108(12) 0.0082(14)
F4 0.0399(11) 0.0501(12) 0.0454(11) -0.0166(9) -0.0019(8) -0.0179(9)
N4 0.0208(12) 0.0224(12) 0.0274(12) -0.0015(9) 0.0021(9) -0.0003(9)
C4 0.0342(17) 0.0399(18) 0.0229(15) -0.0030(13) 0.0014(12) 0.0094(14)
F5 0.0317(9) 0.0288(9) 0.0237(8) -0.0016(7) 0.0017(7) 0.0003(7)
N5 0.0295(13) 0.0261(13) 0.0254(12) -0.0029(10) -0.0002(10) -0.0032(10)
C5 0.0269(15) 0.0310(16) 0.0275(15) -0.0021(12) 0.0013(12) 0.0030(12)
F6 0.0451(11) 0.0476(12) 0.0381(10) -0.0153(9) 0.0077(8) -0.0047(9)
N6 0.0201(12) 0.0207(12) 0.0347(13) -0.0008(10) -0.0026(9) -0.0015(9)
C6 0.0237(14) 0.0267(15) 0.0252(14) -0.0080(11) -0.0051(11) 0.0024(12)
F7 0.0553(13) 0.0880(16) 0.0257(10) 0.0188(10) -0.0056(9) -0.0224(11)
N8 0.0221(12) 0.0276(13) 0.0234(11) 0.0010(9) -0.0028(9) -0.0018(10)
C7 0.0250(15) 0.0307(16) 0.0336(16) -0.0057(12) 0.0007(12) -0.0103(12)
F8 0.0612(14) 0.0534(13) 0.0407(11) 0.0183(9) 0.0021(9) 0.0017(10)
N7 0.0213(12) 0.0235(12) 0.0306(13) 0.0028(10) -0.0013(9) -0.0028(10)
C8 0.0223(14) 0.0308(16) 0.0320(16) 0.0015(12) 0.0027(11) -0.0064(12)
F9 0.0189(8) 0.0206(8) 0.0285(8) 0.0005(6) -0.0002(6) 0.0001(6)
C9 0.0216(15) 0.0382(17) 0.0323(16) 0.0066(13) -0.0011(12) 0.0062(13)
F10 0.0200(8) 0.0207(8) 0.0268(8) -0.0005(6) -0.0001(6) -0.0019(6)
C10 0.0305(17) 0.055(2) 0.0381(18) 0.0078(15) 0.0010(14) 0.0149(15)
F11 0.0303(9) 0.0303(9) 0.0237(8) 0.0001(7) -0.0010(7) 0.0009(7)
C11 0.0312(17) 0.0456(19) 0.0270(16) -0.0068(13) 0.0105(12) 0.0000(14)
F12 0.0441(11) 0.0479(12) 0.0344(10) 0.0136(8) -0.0019(8) 0.0066(9)
C12 0.0366(19) 0.065(2) 0.043(2) -0.0183(17) 0.0009(15) 0.0136(17)
F13 0.0629(14) 0.0733(14) 0.0244(10) -0.0123(9) 0.0043(9) -0.0252(11)
C13 0.0194(14) 0.0394(17) 0.0225(14) 0.0043(12) -0.0011(11) -0.0030(12)
F14 0.0770(15) 0.0460(12) 0.0346(11) -0.0141(9) 0.0050(9) -0.0100(11)
C14 0.0224(14) 0.0369(17) 0.0221(14) 0.0040(12) 0.0012(11) -0.0030(12)
F15 0.0291(9) 0.0309(9) 0.0266(8) 0.0056(7) -0.0017(7) -0.0079(7)
C15 0.0249(16) 0.053(2) 0.0274(16) -0.0054(14) 0.0043(12) -0.0068(14)
F16 0.0403(11) 0.0509(12) 0.0317(9) 0.0019(8) -0.0096(8) -0.0048(9)
C16 0.0279(17) 0.066(2) 0.0261(16) -0.0032(15) 0.0018(12) -0.0127(16)
F17 0.0398(11) 0.0773(15) 0.0488(12) 0.0347(11) 0.0083(9) -0.0024(10)
C17 0.0257(16) 0.070(3) 0.0222(15) 0.0113(15) -0.0023(12) -0.0157(16)
F18 0.0337(10) 0.0427(11) 0.0544(12) 0.0202(9) 0.0013(8) -0.0094(9)
C18 0.0292(16) 0.0404(19) 0.0316(16) 0.0100(14) -0.0020(12) -0.0057(14)
C19 0.0273(15) 0.0260(15) 0.0318(16) 0.0077(12) 0.0024(12) -0.0015(12)
C20 0.0261(15) 0.0171(14) 0.0376(16) 0.0014(11) 0.0013(12) -0.0003(11)
C21 0.0318(16) 0.0262(15) 0.0297(15) -0.0022(12) -0.0010(12) 0.0050(12)
C22 0.0315(17) 0.0415(19) 0.0374(18) 0.0015(14) 0.0087(13) 0.0051(14)
C23 0.0204(14) 0.0317(16) 0.0337(15) 0.0020(12) -0.0032(12) 0.0015(12)
C24 0.0299(17) 0.0391(18) 0.0485(19) 0.0056(15) -0.0003(14) 0.0059(14)
C25 0.0223(14) 0.0349(16) 0.0248(14) -0.0044(12) 0.0004(11) -0.0082(12)
C26 0.0220(14) 0.0383(17) 0.0223(14) -0.0016(12) -0.0014(11) -0.0008(12)
C27 0.0244(15) 0.047(2) 0.0288(16) 0.0056(13) -0.0007(12) -0.0024(14)
C28 0.0299(17) 0.065(2) 0.0205(15) 0.0065(14) 0.0001(12) -0.0106(16)
C29 0.0322(17) 0.058(2) 0.0247(16) -0.0079(14) 0.0034(12) -0.0163(16)
C30 0.0336(17) 0.0376(18) 0.0307(16) -0.0092(13) 0.0031(13) -0.0116(14)
C31 0.0375(17) 0.0245(15) 0.0330(16) -0.0082(12) -0.0001(13) -0.0030(13)
C32 0.0297(16) 0.0201(14) 0.0372(16) -0.0033(12) -0.0029(13) -0.0018(12)
C33 0.0267(16) 0.0318(16) 0.0376(17) -0.0040(13) 0.0013(13) 0.0005(13)
C34 0.0337(19) 0.041(2) 0.066(2) -0.0089(17) 0.0058(16) 0.0071(15)
C35 0.0316(16) 0.0214(14) 0.0350(16) 0.0032(12) -0.0046(12) 0.0049(12)
C36 0.0358(18) 0.0327(17) 0.0440(19) -0.0017(14) -0.0109(14) 0.0052(14)
C37 0.0218(14) 0.0233(14) 0.0284(15) 0.0042(11) 0.0025(11) 0.0054(11)
C38 0.0260(15) 0.0250(15) 0.0260(14) 0.0055(11) 0.0055(11) 0.0028(12)
C39 0.0258(15) 0.0375(17) 0.0280(15) 0.0031(13) -0.0009(12) 0.0051(13)
C40 0.0373(18) 0.049(2) 0.0263(16) 0.0114(14) 0.0039(13) 0.0112(15)
C41 0.0283(16) 0.0442(19) 0.0376(18) 0.0192(14) 0.0094(13) 0.0076(14)
C42 0.0232(15) 0.0296(16) 0.0418(18) 0.0095(13) 0.0055(12) 0.0020(12)
C43 0.0233(15) 0.0253(15) 0.0409(17) 0.0023(12) 0.0013(12) -0.0048(12)
C44 0.0226(15) 0.0285(16) 0.0338(16) -0.0053(12) -0.0029(12) -0.0051(12)
C45 0.0266(15) 0.0312(16) 0.0304(16) -0.0002(12) -0.0021(12) 0.0031(13)
C46 0.0286(17) 0.0466(19) 0.0389(18) 0.0014(15) 0.0027(13) 0.0071(15)
C47 0.0225(15) 0.0490(19) 0.0292(16) 0.0028(14) -0.0041(12) 0.0009(14)
C48 0.0369(19) 0.051(2) 0.047(2) 0.0215(16) 0.0005(15) 0.0110(16)

loop_
_atom_type_symbol
_atom_type_description
_atom_type_scat_dispersion_real
_atom_type_scat_dispersion_imag
_atom_type_scat_source
C C 0.0033 0.0016 'International Tables Vol C Tables 4.2.6.8 and 6.1.1.4'
H H 0.0000 0.0000 'International Tables Vol C Tables 4.2.6.8 and 6.1.1.4'
N N 0.0061 0.0033 'International Tables Vol C Tables 4.2.6.8 and 6.1.1.4'
F F 0.0171 0.0103 'International Tables Vol C Tables 4.2.6.8 and 6.1.1.4'
Nd Nd -0.1943 3.0179 'International Tables Vol C Tables 4.2.6.8 and 6.1.1.4'

loop_
_geom_angle_atom_site_label_1
_geom_angle_atom_site_label_2
_geom_angle_atom_site_label_3
_geom_angle
F9 Nd1 F10 67.78(5)
F9 Nd1 N3 128.20(6)
F10 Nd1 N3 105.94(6)
F9 Nd1 N1 111.10(6)
F10 Nd1 N1 130.12(6)
N3 Nd1 N1 110.18(7)
F9 Nd1 F5 65.91(5)
F10 Nd1 F5 87.33(5)
N3 Nd1 F5 62.40(6)
N1 Nd1 F5 140.00(6)
F9 Nd1 F1 79.51(5)
F10 Nd1 F1 69.11(5)
N3 Nd1 F1 149.13(6)
N1 Nd1 F1 62.13(6)
F5 Nd1 F1 143.76(5)
F9 Nd1 N4 144.15(6)
F10 Nd1 N4 77.06(6)
N3 Nd1 N4 67.62(7)
N1 Nd1 N4 86.06(7)
F5 Nd1 N4 120.48(6)
F1 Nd1 N4 81.75(6)
F9 Nd1 N2 81.50(6)
F10 Nd1 N2 148.63(6)
N3 Nd1 N2 87.78(7)
N1 Nd1 N2 66.24(7)
F5 Nd1 N2 74.04(6)
F1 Nd1 N2 112.44(6)
N4 Nd1 N2 134.14(7)
F9 Nd1 Nd2 34.52(4)
F10 Nd1 Nd2 34.18(4)
N3 Nd1 Nd2 116.90(5)
N1 Nd1 Nd2 132.92(5)
F5 Nd1 Nd2 68.55(3)
F1 Nd1 Nd2 76.94(3)
N4 Nd1 Nd2 111.18(5)
N2 Nd1 Nd2 114.46(5)
C6 F1 Nd1 118.25(15)
C1 N1 C7 116.0(2)
C1 N1 Nd1 125.74(17)
C7 N1 Nd1 117.60(16)
N1 C1 C6 118.2(2)
N1 C1 C2 130.0(3)
C6 C1 C2 111.8(2)
F10 Nd2 F9 67.64(5)
F10 Nd2 N7 114.09(6)
F9 Nd2 N7 130.13(6)
F10 Nd2 N5 127.70(6)
F9 Nd2 N5 105.05(6)
N7 Nd2 N5 108.85(7)
F10 Nd2 F11 65.41(5)
F9 Nd2 F11 89.10(5)
N7 Nd2 F11 139.03(6)
N5 Nd2 F11 62.70(6)
F10 Nd2 F15 80.01(5)
F9 Nd2 F15 70.00(5)
N7 Nd2 F15 61.99(6)
N5 Nd2 F15 148.97(6)
F11 Nd2 F15 144.58(5)
F10 Nd2 N6 142.29(6)
F9 Nd2 N6 75.11(6)
N7 Nd2 N6 85.50(7)
N5 Nd2 N6 67.24(7)
F11 Nd2 N6 120.80(6)
F15 Nd2 N6 82.14(6)
F10 Nd2 N8 82.88(6)
F9 Nd2 N8 150.13(6)
N7 Nd2 N8 65.87(7)
N5 Nd2 N8 88.82(7)
F11 Nd2 N8 73.71(6)
F15 Nd2 N8 110.71(6)
N6 Nd2 N8 134.67(7)
F10 Nd2 Nd1 34.70(4)
F9 Nd2 Nd1 33.85(4)
N7 Nd2 Nd1 135.15(5)
N5 Nd2 Nd1 115.92(5)
F11 Nd2 Nd1 69.59(3)
F15 Nd2 Nd1 77.74(3)
N6 Nd2 Nd1 108.85(5)
N8 Nd2 Nd1 116.28(5)
C8 N2 C11 106.0(2)
C8 N2 C9 113.2(2)
C11 N2 C9 112.7(2)
C8 N2 Nd1 94.25(15)
C11 N2 Nd1 119.22(16)
C9 N2 Nd1 110.12(15)
F4 C2 C3 117.0(2)
F4 C2 C1 120.5(2)
C3 C2 C1 122.5(3)
C13 N3 C19 117.2(2)
C13 N3 Nd1 125.83(18)
C19 N3 Nd1 116.77(16)
F3 C3 C4 118.9(3)
F3 C3 C2 117.4(3)
C4 C3 C2 123.7(3)
C20 N4 C23 111.7(2)
C20 N4 C21 107.7(2)
C23 N4 C21 111.7(2)
C20 N4 Nd1 94.88(15)
C23 N4 Nd1 114.00(16)
C21 N4 Nd1 115.47(16)
C3 C4 C5 115.3(3)
C3 C4 H4 122.4
C5 C4 H4 122.4
C14 F5 Nd1 118.30(15)
C25 N5 C31 117.4(2)
C25 N5 Nd2 125.19(18)
C31 N5 Nd2 117.20(16)
F2 C5 C6 119.1(3)
F2 C5 C4 119.8(3)
C6 C5 C4 121.0(3)
C32 N6 C35 107.9(2)
C32 N6 C33 112.2(2)
C35 N6 C33 111.2(2)
C32 N6 Nd2 96.50(15)
C35 N6 Nd2 115.71(16)
C33 N6 Nd2 112.46(16)
C5 C6 F1 119.2(2)
C5 C6 C1 125.6(3)
F1 C6 C1 115.2(2)
C47 N8 C44 107.4(2)
C47 N8 C45 110.7(2)
C44 N8 C45 112.3(2)
C47 N8 Nd2 119.68(17)
C44 N8 Nd2 93.91(15)
C45 N8 Nd2 111.56(15)
N1 C7 C8 109.9(2)
N1 C7 H7A 109.7
C8 C7 H7A 109.7
N1 C7 H7B 109.7
C8 C7 H7B 109.7
H7A C7 H7B 108.2
C37 N7 C43 116.7(2)
C37 N7 Nd2 125.97(17)
C43 N7 Nd2 116.80(16)
N2 C8 C7 113.4(2)
N2 C8 H8A 108.9
C7 C8 H8A 108.9
N2 C8 H8B 108.9
C7 C8 H8B 108.9
H8A C8 H8B 107.7
Nd1 F9 Nd2 111.63(6)
N2 C9 C10 115.0(2)
Nd2 F10 Nd1 111.12(6)
C9 C10 H10A 109.5
C9 C10 H10B 109.5
H10A C10 H10B 109.5
C9 C10 H10C 109.5
H10A C10 H10C 109.5
H10B C10 H10C 109.5
C26 F11 Nd2 119.15(15)
N2 C11 C12 113.5(2)
C11 C12 H12A 109.5
C11 C12 H12B 109.5
H12A C12 H12B 109.5
C11 C12 H12C 109.5
H12A C12 H12C 109.5
H12B C12 H12C 109.5
N3 C13 C14 118.0(2)
N3 C13 C18 130.5(3)
C14 C13 C18 111.4(3)
F5 C14 C15 118.7(3)
F5 C14 C13 115.3(2)
C15 C14 C13 126.0(3)
C38 F15 Nd2 118.02(15)
F6 C15 C16 120.2(3)
F6 C15 C14 119.2(3)
C16 C15 C14 120.6(3)
C17 C16 C15 115.3(3)
C17 C16 H16 122.4
C15 C16 H16 122.4
C16 C17 F7 119.2(3)
C16 C17 C18 124.4(3)
F7 C17 C18 116.4(3)
F8 C18 C17 116.5(3)
F8 C18 C13 121.2(3)
C17 C18 C13 122.2(3)
N3 C19 C20 110.1(2)
N3 C19 H19A 109.6
C20 C19 H19A 109.6
N3 C19 H19B 109.6
C20 C19 H19B 109.6
H19A C19 H19B 108.1
N4 C20 C19 113.6(2)
N4 C20 H20A 108.8
C19 C20 H20A 108.8
N4 C20 H20B 108.8
C19 C20 H20B 108.8
H20A C20 H20B 107.7
N4 C21 C22 114.0(2)
N4 C21 H21A 108.8
C22 C21 H21A 108.8
N4 C21 H21B 108.8
C22 C21 H21B 108.8
H21A C21 H21B 107.7
C21 C22 H22A 109.5
C21 C22 H22B 109.5
H22A C22 H22B 109.5
C21 C22 H22C 109.5
H22A C22 H22C 109.5
H22B C22 H22C 109.5
N4 C23 C24 115.0(2)
N4 C23 H23A 108.5
C24 C23 H23A 108.5
N4 C23 H23B 108.5
C24 C23 H23B 108.5
H23A C23 H23B 107.5
C23 C24 H24A 109.5
C23 C24 H24B 109.5
H24A C24 H24B 109.5
C23 C24 H24C 109.5
H24A C24 H24C 109.5
H24B C24 H24C 109.5
N5 C25 C30 130.5(3)
N5 C25 C26 118.0(2)
C30 C25 C26 111.5(3)
C27 C26 F11 119.3(3)
C27 C26 C25 125.8(3)
F11 C26 C25 114.8(2)
F12 C27 C26 118.8(3)
F12 C27 C28 120.3(3)
C26 C27 C28 120.9(3)
C29 C28 C27 115.7(3)
C29 C28 H28 122.2
C27 C28 H28 122.2
C28 C29 F13 119.1(3)
C28 C29 C30 123.9(3)
F13 C29 C30 117.0(3)
F14 C30 C29 116.6(3)
F14 C30 C25 121.2(3)
C29 C30 C25 122.1(3)
N5 C31 C32 110.6(2)
N5 C31 H31A 109.5
C32 C31 H31A 109.5
N5 C31 H31B 109.5
C32 C31 H31B 109.5
H31A C31 H31B 108.1
N6 C32 C31 112.8(2)
N6 C32 H32A 109.0
C31 C32 H32A 109.0
N6 C32 H32B 109.0
C31 C32 H32B 109.0
H32A C32 H32B 107.8
N6 C33 C34 115.6(2)
N6 C33 H33A 108.4
C34 C33 H33A 108.4
N6 C33 H33B 108.4
C34 C33 H33B 108.4
H33A C33 H33B 107.4
C33 C34 H34A 109.5
C33 C34 H34B 109.5
H34A C34 H34B 109.5
C33 C34 H34C 109.5
H34A C34 H34C 109.5
H34B C34 H34C 109.5
N6 C35 C36 114.3(2)
N6 C35 H35A 108.7
C36 C35 H35A 108.7
N6 C35 H35B 108.7
C36 C35 H35B 108.7
H35A C35 H35B 107.6
C35 C36 H36A 109.5
C35 C36 H36B 109.5
H36A C36 H36B 109.5
C35 C36 H36C 109.5
H36A C36 H36C 109.5
H36B C36 H36C 109.5
N7 C37 C38 117.9(2)
N7 C37 C42 129.7(3)
C38 C37 C42 112.4(2)
C39 C38 F15 118.9(3)
C39 C38 C37 125.7(3)
F15 C38 C37 115.4(2)
F16 C39 C38 119.1(3)
F16 C39 C40 120.7(3)
C38 C39 C40 120.3(3)
C41 C40 C39 115.6(3)
C41 C40 H40 122.2
C39 C40 H40 122.2
F17 C41 C40 118.7(3)
F17 C41 C42 116.8(3)
C40 C41 C42 124.4(3)
F18 C42 C41 117.5(3)
F18 C42 C37 121.0(3)
C41 C42 C37 121.5(3)
N7 C43 C44 109.9(2)
N7 C43 H43A 109.7
C44 C43 H43A 109.7
N7 C43 H43B 109.7
C44 C43 H43B 109.7
H43A C43 H43B 108.2
N8 C44 C43 113.3(2)
N8 C44 H44A 108.9
C43 C44 H44A 108.9
N8 C44 H44B 108.9
C43 C44 H44B 108.9
H44A C44 H44B 107.7
N8 C45 C46 116.2(2)
N8 C45 H45A 108.2
C46 C45 H45A 108.2
N8 C45 H45B 108.2
C46 C45 H45B 108.2
H45A C45 H45B 107.4
C45 C46 H46A 109.5
C45 C46 H46B 109.5
H46A C46 H46B 109.5
C45 C46 H46C 109.5
H46A C46 H46C 109.5
H46B C46 H46C 109.5
N8 C47 C48 115.8(2)
N8 C47 H47A 108.3
C48 C47 H47A 108.3
N8 C47 H47B 108.3
C48 C47 H47B 108.3
H47A C47 H47B 107.4
C47 C48 H48A 109.5
C47 C48 H48B 109.5
H48A C48 H48B 109.5
C47 C48 H48C 109.5
H48A C48 H48C 109.5
H48B C48 H48C 109.5

loop_
_geom_bond_atom_site_label_1
_geom_bond_atom_site_label_2
_geom_bond_distance
Nd1 F9 2.2838(15)
Nd1 F10 2.3260(14)
Nd1 N3 2.416(2)
Nd1 N1 2.428(2)
Nd1 F5 2.6384(15)
Nd1 F1 2.6565(14)
Nd1 N4 2.666(2)
Nd1 N2 2.723(2)
Nd1 Nd2 3.8110(2)
F1 C6 1.375(3)
N1 C1 1.360(3)
N1 C7 1.465(3)
C1 C6 1.403(4)
C1 C2 1.407(4)
Nd2 F10 2.2950(15)
Nd2 F9 2.3232(15)
Nd2 N7 2.428(2)
Nd2 N5 2.430(2)
Nd2 F11 2.6144(15)
Nd2 F15 2.6531(15)
Nd2 N6 2.671(2)
Nd2 N8 2.721(2)
F2 C5 1.343(3)
N2 C8 1.483(3)
N2 C11 1.499(3)
N2 C9 1.501(3)
C2 F4 1.361(3)
C2 C3 1.371(4)
F3 C3 1.352(3)
N3 C13 1.358(3)
N3 C19 1.464(3)
C3 C4 1.369(4)
N4 C20 1.484(3)
N4 C23 1.488(3)
N4 C21 1.490(3)
C4 C5 1.383(4)
C4 H4 0.9500
F5 C14 1.375(3)
N5 C25 1.357(3)
N5 C31 1.465(3)
C5 C6 1.357(4)
F6 C15 1.338(4)
N6 C32 1.478(3)
N6 C35 1.484(3)
N6 C33 1.491(3)
F7 C17 1.363(3)
N8 C47 1.478(3)
N8 C44 1.483(3)
N8 C45 1.486(3)
C7 C8 1.519(3)
C7 H7A 0.9900
C7 H7B 0.9900
F8 C18 1.342(4)
N7 C37 1.354(3)
N7 C43 1.476(3)
C8 H8A 0.9900
C8 H8B 0.9900
C9 C10 1.522(4)
C10 H10A 0.9800
C10 H10B 0.9800
C10 H10C 0.9800
F11 C26 1.379(3)
C11 C12 1.533(4)
F12 C27 1.348(3)
C12 H12A 0.9800
C12 H12B 0.9800
C12 H12C 0.9800
F13 C29 1.359(3)
C13 C14 1.399(4)
C13 C18 1.411(4)
F14 C30 1.355(4)
C14 C15 1.378(4)
F15 C38 1.375(3)
C15 C16 1.377(4)
F16 C39 1.345(3)
C16 C17 1.362(5)
C16 H16 0.9500
F17 C41 1.354(3)
C17 C18 1.380(4)
F18 C42 1.348(3)
C19 C20 1.503(4)
C19 H19A 0.9900
C19 H19B 0.9900
C20 H20A 0.9900
C20 H20B 0.9900
C21 C22 1.526(4)
C21 H21A 0.9900
C21 H21B 0.9900
C22 H22A 0.9800
C22 H22B 0.9800
C22 H22C 0.9800
C23 C24 1.528(4)
C23 H23A 0.9900
C23 H23B 0.9900
C24 H24A 0.9800
C24 H24B 0.9800
C24 H24C 0.9800
C25 C30 1.404(4)
C25 C26 1.412(4)
C26 C27 1.354(4)
C27 C28 1.380(4)
C28 C29 1.356(5)
C28 H28 0.9500
C29 C30 1.385(4)
C31 C32 1.516(4)
C31 H31A 0.9900
C31 H31B 0.9900
C32 H32A 0.9900
C32 H32B 0.9900
C33 C34 1.527(4)
C33 H33A 0.9900
C33 H33B 0.9900
C34 H34A 0.9800
C34 H34B 0.9800
C34 H34C 0.9800
C35 C36 1.524(4)
C35 H35A 0.9900
C35 H35B 0.9900
C36 H36A 0.9800
C36 H36B 0.9800
C36 H36C 0.9800
C37 C38 1.401(4)
C37 C42 1.410(4)
C38 C39 1.367(4)
C39 C40 1.389(4)
C40 C41 1.362(5)
C40 H40 0.9500
C41 C42 1.378(4)
C43 C44 1.513(4)
C43 H43A 0.9900
C43 H43B 0.9900
C44 H44A 0.9900
C44 H44B 0.9900
C45 C46 1.514(4)
C45 H45A 0.9900
C45 H45B 0.9900
C46 H46A 0.9800
C46 H46B 0.9800
C46 H46C 0.9800
C47 C48 1.517(4)
C47 H47A 0.9900
C47 H47B 0.9900
C48 H48A 0.9800
C48 H48B 0.9800
C48 H48C 0.9800

loop_
_platon_squeeze_void_nr
_platon_squeeze_void_average_x
_platon_squeeze_void_average_y
_platon_squeeze_void_average_z
_platon_squeeze_void_volume
_platon_squeeze_void_count_electrons
1 0.254 0.482 -0.003 185 62
2 0.255 0.018 0.497 185 62
3 0.245 0.518 0.497 185 62
4 0.245 0.982 0.997 185 62
5 0.755 0.482 0.503 185 62
6 0.755 0.018 1.003 185 62
7 0.745 0.518 0.003 185 62
8 0.745 0.982 0.503 185 62
